data_4123112
loop_
_publ_author_name
'Moragas, Toni'
'Cornella, Josep'
'Martin, Ruben'

_publ_section_title
;
 Ligand-controlled Regiodivergent Ni-Catalyzed Reductive Carboxylation of
 Allyl Esters with CO2.
;
_journal_name_full 'Journal of the American Chemical Society'
_journal_page_first 141212124924001
_journal_paper_doi 10.1021/ja509077a
_journal_year 2014
_chemical_formula_sum 'C28 H24 N4 Ni'
_chemical_formula_weight 475.22
_chemical_name_systematic
;
 ?
;
_space_group_IT_number 14
_space_group_name_Hall '-P 2ybc'
_symmetry_cell_setting monoclinic
_symmetry_space_group_name_Hall '-P 2ybc'
_symmetry_space_group_name_H-M 'P 1 21/c 1'
_atom_sites_solution_hydrogens geom
_audit_creation_method SHELXL-2014
_cell_angle_alpha 90
_cell_angle_beta 102.854(2)
_cell_angle_gamma 90
_cell_formula_units_Z 16
_cell_length_a 16.002(2)
_cell_length_b 16.073(2)
_cell_length_c 35.407(5)
_cell_measurement_reflns_used 9868
_cell_measurement_temperature 100(2)
_cell_measurement_theta_max 28.31
_cell_measurement_theta_min 2.33
_cell_volume 8878(2)
_computing_cell_refinement 'Bruker APEX2 v2011.4-0'
_computing_data_collection 'Bruker APEX2 v2011.4-0'
_computing_data_reduction 'Bruker SAINT V7.60A'
_computing_molecular_graphics 'Bruker SHELXTL'
_computing_publication_material 'Bruker SHELXTL'
_computing_structure_refinement 'SHELXL-2014 (Sheldrick, 2014)'
_computing_structure_solution Sir2011
_diffrn_ambient_temperature 100(2)
_diffrn_detector_area_resol_mean 512
_diffrn_detector_type '4K CCD area detector APEX II'
_diffrn_measured_fraction_theta_full 1.000
_diffrn_measured_fraction_theta_max 0.929
_diffrn_measurement_device_type 'APEX DUO Kappa 4-axis goniometer'
_diffrn_measurement_method
;
 Fullsphere data collection, phi and omega scans
;
_diffrn_measurement_specimen_support 'magnetic support with MicroMount'
_diffrn_radiation_monochromator 'Quazar MX Multilayer Optics'
_diffrn_radiation_type MoK\a
_diffrn_radiation_wavelength 0.71073
_diffrn_reflns_av_R_equivalents 0.0830
_diffrn_reflns_av_unetI/netI 0.1061
_diffrn_reflns_Laue_measured_fraction_full 1.000
_diffrn_reflns_Laue_measured_fraction_max 0.929
_diffrn_reflns_limit_h_max 22
_diffrn_reflns_limit_h_min -19
_diffrn_reflns_limit_k_max 21
_diffrn_reflns_limit_k_min -22
_diffrn_reflns_limit_l_max 46
_diffrn_reflns_limit_l_min -38
_diffrn_reflns_number 61803
_diffrn_reflns_point_group_measured_fraction_full 1.000
_diffrn_reflns_point_group_measured_fraction_max 0.929
_diffrn_reflns_theta_full 25.242
_diffrn_reflns_theta_max 29.382
_diffrn_reflns_theta_min 1.180
_diffrn_source 'Microfocus source E025 IuS'
_diffrn_source_current 0.6
_diffrn_source_power 50
_diffrn_source_size '0.2 mm x 0.2 mm fine focus'
_diffrn_source_type 'Bruker APEX DUO'
_exptl_absorpt_coefficient_mu 0.898
_exptl_absorpt_correction_T_max 0.932
_exptl_absorpt_correction_T_min 0.717
_exptl_absorpt_correction_type empirical
_exptl_absorpt_process_details
; 
 SADABS Version 2008/1 Bruker-Nonius
 Blessing, Acta Cryst. (1995) A51 33-38
;
_exptl_crystal_colour purple
_exptl_crystal_density_diffrn 1.422
_exptl_crystal_description block
_exptl_crystal_F_000 3968
_exptl_crystal_size_max 0.10
_exptl_crystal_size_mid 0.10
_exptl_crystal_size_min 0.08
_refine_diff_density_max 1.841
_refine_diff_density_min -1.729
_refine_diff_density_rms 0.230
_refine_ls_extinction_method none
_refine_ls_goodness_of_fit_ref 1.044
_refine_ls_hydrogen_treatment constr
_refine_ls_matrix_type full
_refine_ls_number_parameters 1206
_refine_ls_number_reflns 22390
_refine_ls_number_restraints 18
_refine_ls_restrained_S_all 1.044
_refine_ls_R_factor_all 0.1724
_refine_ls_R_factor_gt 0.1456
_refine_ls_shift/su_max 0.000
_refine_ls_shift/su_mean 0.000
_refine_ls_structure_factor_coef Fsqd
_refine_ls_weighting_details 'w=1/[\s^2^(Fo^2^)+(0.1140P)^2^+272.2443P] where P=(Fo^2^+2Fc^2^)/3'
_refine_ls_weighting_scheme calc
_refine_ls_wR_factor_gt 0.3428
_refine_ls_wR_factor_ref 0.3669
_reflns_Friedel_coverage 0.000
_reflns_number_gt 15874
_reflns_number_total 22390
_reflns_threshold_expression 'I > 2\s(I)'
_cod_data_source_file ja509077a_si_001.cif
_cod_data_source_block mo_JC633_P21c
_cod_depositor_comments
;
The following automatic conversions were performed:

'_symmetry_cell_setting' value 'Monoclinic' changed to 'monoclinic'
according to
/home/saulius/struct/COD-crude-data--automatic-downloads/rss-feeds/ACS/lib/dictionaries/cif_core.dic
dictionary named 'cif_core.dic' version 2.4.2 from 2011-04-26.

Automatic conversion script
Id: cif_fix_values 2935 2014-11-11 08:27:57Z andrius 
;
_cod_original_cell_volume 8879(2)
_cod_original_sg_symbol_H-M P2(1)/c
_cod_database_code 4123112
_shelx_space_group_comment
;
The symmetry employed for this shelxl refinement is uniquely defined
by the following loop, which should always be used as a source of
symmetry information in preference to the above space-group names.
They are only intended as comments.
;
_shelx_estimated_absorpt_t_min 0.916
_shelx_estimated_absorpt_t_max 0.932
_shelxl_version_number 2014-3

loop_
_space_group_symop_operation_xyz
'x, y, z'
'-x, y+1/2, -z+1/2'
'-x, -y, -z'
'x, -y-1/2, z-1/2'

loop_
_atom_site_label
_atom_site_type_symbol
_atom_site_fract_x
_atom_site_fract_y
_atom_site_fract_z
_atom_site_U_iso_or_equiv
_atom_site_adp_type
_atom_site_occupancy
_atom_site_site_symmetry_order
_atom_site_calc_flag
_atom_site_refinement_flags_posn
_atom_site_refinement_flags_adp
Ni1A Ni 0.25572(9) 0.68892(9) 0.87467(4) 0.0218(3) Uani 1 1 d . .
N1A N 0.2736(5) 0.5739(6) 0.8606(3) 0.0226(18) Uani 1 1 d . .
N2A N 0.2877(6) 0.7128(6) 0.8247(3) 0.0242(19) Uani 1 1 d . .
N3A N 0.1477(6) 0.7179(5) 0.8892(2) 0.0214(18) Uani 1 1 d . .
N4A N 0.3102(6) 0.7434(6) 0.9235(3) 0.0224(18) Uani 1 1 d . .
C1A C 0.2950(7) 0.5685(7) 0.8242(3) 0.022(2) Uani 1 1 d . .
C2A C 0.2683(7) 0.5027(8) 0.8790(3) 0.027(2) Uani 1 1 d . .
C3A C 0.2880(8) 0.4268(7) 0.8642(3) 0.029(2) Uani 1 1 d . .
H3A H 0.2879 0.3784 0.8797 0.035 Uiso 1 1 calc R U
C4A C 0.3079(8) 0.4176(8) 0.8282(4) 0.031(3) Uani 1 1 d . .
H4A H 0.3181 0.3647 0.8182 0.037 Uiso 1 1 calc R U
C5A C 0.3120(7) 0.4921(8) 0.8072(3) 0.026(2) Uani 1 1 d . .
C6A C 0.3339(8) 0.4949(9) 0.7695(3) 0.034(3) Uani 1 1 d . .
H6A H 0.3436 0.4444 0.7572 0.040 Uiso 1 1 calc R U
C7A C 0.3406(8) 0.5675(9) 0.7519(3) 0.036(3) Uani 1 1 d . .
H7A H 0.3558 0.5676 0.7275 0.043 Uiso 1 1 calc R U
C8A C 0.3255(7) 0.6445(9) 0.7690(3) 0.032(3) Uani 1 1 d . .
C9A C 0.3303(8) 0.7231(9) 0.7524(4) 0.036(3) Uani 1 1 d . .
H9A H 0.3440 0.7277 0.7277 0.044 Uiso 1 1 calc R U
C10A C 0.3157(8) 0.7912(9) 0.7713(4) 0.035(3) Uani 1 1 d . .
H10A H 0.3177 0.8439 0.7594 0.042 Uiso 1 1 calc R U
C11A C 0.2971(8) 0.7876(8) 0.8086(3) 0.030(2) Uani 1 1 d . .
C12A C 0.3006(6) 0.6449(7) 0.8055(3) 0.023(2) Uani 1 1 d . .
C13A C 0.2463(9) 0.5088(8) 0.9180(3) 0.035(3) Uani 1 1 d . .
H13A H 0.2838 0.5497 0.9339 0.052 Uiso 1 1 calc R U
H13B H 0.2542 0.4544 0.9307 0.052 Uiso 1 1 calc R U
H13C H 0.1864 0.5263 0.9147 0.052 Uiso 1 1 calc R U
C14A C 0.2847(9) 0.8643(8) 0.8299(4) 0.034(3) Uani 1 1 d . .
H14A H 0.2244 0.8690 0.8312 0.050 Uiso 1 1 calc R U
H14B H 0.3011 0.9128 0.8165 0.050 Uiso 1 1 calc R U
H14C H 0.3205 0.8617 0.8562 0.050 Uiso 1 1 calc R U
C15A C 0.1637(7) 0.7602(6) 0.9254(3) 0.0192(19) Uani 1 1 d . .
C16A C 0.0675(7) 0.7103(7) 0.8719(3) 0.024(2) Uani 1 1 d . .
C17A C 0.0003(8) 0.7383(8) 0.8869(4) 0.032(3) Uani 1 1 d . .
H17A H -0.0569 0.7299 0.8728 0.039 Uiso 1 1 calc R U
C18A C 0.0149(8) 0.7785(8) 0.9225(4) 0.034(3) Uani 1 1 d . .
H18A H -0.0316 0.7982 0.9326 0.040 Uiso 1 1 calc R U
C19A C 0.0988(7) 0.7891(6) 0.9428(3) 0.023(2) Uani 1 1 d . .
C20A C 0.1233(9) 0.8301(7) 0.9798(3) 0.031(3) Uani 1 1 d . .
H20A H 0.0800 0.8505 0.9920 0.037 Uiso 1 1 calc R U
C21A C 0.2079(9) 0.8402(8) 0.9978(3) 0.033(3) Uani 1 1 d . .
H21A H 0.2226 0.8660 1.0225 0.039 Uiso 1 1 calc R U
C22A C 0.2735(8) 0.8123(7) 0.9797(3) 0.027(2) Uani 1 1 d . .
C23A C 0.3629(9) 0.8215(8) 0.9968(3) 0.036(3) Uani 1 1 d . .
H23A H 0.3816 0.8481 1.0212 0.044 Uiso 1 1 calc R U
C24A C 0.4206(8) 0.7910(7) 0.9772(3) 0.031(3) Uani 1 1 d . .
H24A H 0.4801 0.7944 0.9887 0.037 Uiso 1 1 calc R U
C25A C 0.3944(8) 0.7548(7) 0.9404(3) 0.029(2) Uani 1 1 d . .
C26A C 0.2521(7) 0.7715(6) 0.9430(3) 0.020(2) Uani 1 1 d . .
C27A C 0.0521(8) 0.6649(8) 0.8335(3) 0.032(3) Uani 1 1 d . .
H27A H 0.0855 0.6913 0.8167 0.047 Uiso 1 1 calc R U
H27B H -0.0090 0.6673 0.8210 0.047 Uiso 1 1 calc R U
H27C H 0.0698 0.6067 0.8379 0.047 Uiso 1 1 calc R U
C28A C 0.4575(8) 0.7278(9) 0.9178(4) 0.038(3) Uani 1 1 d . .
H28A H 0.4640 0.6672 0.9195 0.057 Uiso 1 1 calc R U
H28B H 0.5129 0.7543 0.9284 0.057 Uiso 1 1 calc R U
H28C H 0.4371 0.7442 0.8907 0.057 Uiso 1 1 calc R U
Ni1B Ni 0.36910(9) 0.56684(8) 0.62395(4) 0.0207(3) Uani 1 1 d . .
N1B N 0.3747(6) 0.5086(6) 0.5763(3) 0.0237(19) Uani 1 1 d . .
N2B N 0.2453(5) 0.5444(5) 0.6066(2) 0.0153(15) Uani 1 1 d . .
N3B N 0.4029(7) 0.6778(6) 0.6428(3) 0.027(2) Uani 1 1 d . .
N4B N 0.4508(5) 0.5332(6) 0.6712(3) 0.0199(17) Uani 1 1 d . .
C1B C 0.2964(7) 0.4800(6) 0.5552(3) 0.022(2) Uani 1 1 d . .
C2B C 0.4449(9) 0.4893(7) 0.5615(4) 0.033(3) Uani 1 1 d . .
C3B C 0.4346(10) 0.4460(8) 0.5264(4) 0.044(4) Uani 1 1 d . .
H3B H 0.4839 0.4345 0.5166 0.053 Uiso 1 1 calc R U
C4B C 0.3550(10) 0.4193(8) 0.5055(4) 0.039(3) Uani 1 1 d . .
H4B H 0.3502 0.3910 0.4816 0.047 Uiso 1 1 calc R U
C5B C 0.2811(9) 0.4344(7) 0.5203(3) 0.030(3) Uani 1 1 d . .
C6B C 0.1970(10) 0.4093(7) 0.5027(3) 0.037(3) Uani 1 1 d . .
H6B H 0.1879 0.3789 0.4791 0.044 Uiso 1 1 calc R U
C7B C 0.1294(8) 0.4269(8) 0.5180(3) 0.031(3) Uani 1 1 d . .
H7B H 0.0736 0.4096 0.5051 0.038 Uiso 1 1 calc R U
C8B C 0.1420(7) 0.4727(7) 0.5544(3) 0.023(2) Uani 1 1 d . .
C9B C 0.0766(7) 0.4918(7) 0.5733(3) 0.026(2) Uani 1 1 d . .
H9B H 0.0193 0.4747 0.5628 0.031 Uiso 1 1 calc R U
C10B C 0.0966(7) 0.5362(8) 0.6079(3) 0.029(2) Uani 1 1 d . .
H10B H 0.0529 0.5494 0.6212 0.034 Uiso 1 1 calc R U
C11B C 0.1793(8) 0.5610(7) 0.6228(3) 0.024(2) Uani 1 1 d . .
C12B C 0.2264(7) 0.4985(6) 0.5722(3) 0.0182(19) Uani 1 1 d . .
C13B C 0.5320(9) 0.5176(9) 0.5849(4) 0.043(3) Uani 1 1 d . .
H13D H 0.5341 0.5785 0.5856 0.065 Uiso 1 1 calc R U
H13E H 0.5772 0.4965 0.5728 0.065 Uiso 1 1 calc R U
H13F H 0.5408 0.4960 0.6114 0.065 Uiso 1 1 calc R U
C14B C 0.1991(7) 0.6120(9) 0.6595(3) 0.031(3) Uani 1 1 d . .
H14D H 0.2196 0.5753 0.6817 0.046 Uiso 1 1 calc R U
H14E H 0.1471 0.6407 0.6626 0.046 Uiso 1 1 calc R U
H14F H 0.2435 0.6530 0.6579 0.046 Uiso 1 1 calc R U
C15B C 0.4654(7) 0.6784(7) 0.6768(3) 0.022(2) Uani 1 1 d . .
C16B C 0.3768(7) 0.7541(7) 0.6280(3) 0.021(2) Uani 1 1 d . .
C17B C 0.4130(8) 0.8296(7) 0.6453(3) 0.027(2) Uani 1 1 d . .
H17B H 0.3935 0.8814 0.6336 0.033 Uiso 1 1 calc R U
C18B C 0.4751(8) 0.8281(8) 0.6783(3) 0.028(2) Uani 1 1 d . .
H18B H 0.4996 0.8784 0.6898 0.034 Uiso 1 1 calc R U
C19B C 0.5025(7) 0.7515(7) 0.6951(3) 0.023(2) Uani 1 1 d . .
C20B C 0.5672(7) 0.7423(8) 0.7310(3) 0.026(2) Uani 1 1 d . .
H20B H 0.5943 0.7904 0.7438 0.031 Uiso 1 1 calc R U
C21B C 0.5890(7) 0.6669(8) 0.7462(3) 0.029(2) Uani 1 1 d . .
H21B H 0.6296 0.6630 0.7702 0.034 Uiso 1 1 calc R U
C22B C 0.5532(7) 0.5924(7) 0.7276(3) 0.026(2) Uani 1 1 d . .
C23B C 0.5721(8) 0.5115(9) 0.7416(4) 0.036(3) Uani 1 1 d . .
H23B H 0.6137 0.5026 0.7650 0.043 Uiso 1 1 calc R U
C24B C 0.5301(8) 0.4453(8) 0.7214(4) 0.036(3) Uani 1 1 d . .
H24B H 0.5404 0.3910 0.7320 0.043 Uiso 1 1 calc R U
C25B C 0.4725(7) 0.4553(8) 0.6856(4) 0.032(3) Uani 1 1 d . .
C26B C 0.4911(7) 0.5995(7) 0.6921(3) 0.021(2) Uani 1 1 d . .
C27B C 0.3063(9) 0.7548(8) 0.5914(3) 0.036(3) Uani 1 1 d . U
H27D H 0.3274 0.7292 0.5702 0.055 Uiso 1 1 calc R U
H27E H 0.2890 0.8123 0.5846 0.055 Uiso 1 1 calc R U
H27F H 0.2569 0.7233 0.5958 0.055 Uiso 1 1 calc R U
C28B C 0.4314(9) 0.3830(8) 0.6608(5) 0.045(4) Uani 1 1 d . .
H28D H 0.3766 0.3693 0.6673 0.067 Uiso 1 1 calc R U
H28E H 0.4695 0.3346 0.6658 0.067 Uiso 1 1 calc R U
H28F H 0.4216 0.3983 0.6334 0.067 Uiso 1 1 calc R U
Ni1C Ni 0.13500(9) 0.31035(8) 0.38068(4) 0.0199(3) Uani 1 1 d . .
N1C N 0.0523(6) 0.2737(6) 0.3342(3) 0.0238(19) Uani 1 1 d . .
N2C N 0.0968(6) 0.4196(6) 0.3596(2) 0.0239(19) Uani 1 1 d . .
N3C N 0.2561(5) 0.2878(5) 0.3961(3) 0.0195(17) Uani 1 1 d . .
N4C N 0.1297(6) 0.2549(6) 0.4294(3) 0.0216(18) Uani 1 1 d . .
C1C C 0.0121(7) 0.3387(7) 0.3125(3) 0.022(2) Uani 1 1 d . .
C2C C 0.0296(8) 0.1954(7) 0.3220(4) 0.031(3) Uani 1 1 d . .
C3C C -0.0294(8) 0.1797(9) 0.2872(4) 0.040(3) Uani 1 1 d . .
H3C H -0.0404 0.1243 0.2781 0.048 Uiso 1 1 calc R U
C4C C -0.0720(8) 0.2462(9) 0.2660(4) 0.035(3) Uani 1 1 d . .
H4C H -0.1156 0.2356 0.2435 0.042 Uiso 1 1 calc R U
C5C C -0.0517(8) 0.3276(8) 0.2773(4) 0.032(3) Uani 1 1 d . .
C6C C -0.0899(8) 0.4013(10) 0.2575(3) 0.037(3) Uani 1 1 d . .
H6C H -0.1335 0.3953 0.2346 0.045 Uiso 1 1 calc R U
C7C C -0.0658(7) 0.4788(9) 0.2705(3) 0.029(3) Uani 1 1 d . .
H7C H -0.0912 0.5260 0.2563 0.035 Uiso 1 1 calc R U
C8C C -0.0004(7) 0.4897(7) 0.3064(3) 0.023(2) Uani 1 1 d . .
C9C C 0.0267(8) 0.5677(7) 0.3219(3) 0.028(2) Uani 1 1 d . .
H9C H 0.0023 0.6173 0.3096 0.034 Uiso 1 1 calc R U
C10C C 0.0894(9) 0.5710(7) 0.3554(3) 0.034(3) Uani 1 1 d . .
H10C H 0.1093 0.6233 0.3662 0.040 Uiso 1 1 calc R U
C11C C 0.1241(7) 0.4973(7) 0.3736(3) 0.023(2) Uani 1 1 d . .
C12C C 0.0363(7) 0.4179(6) 0.3259(3) 0.021(2) Uani 1 1 d . .
C13C C 0.0721(9) 0.1239(8) 0.3468(4) 0.038(3) Uani 1 1 d . .
H13G H 0.0480 0.0712 0.3354 0.058 Uiso 1 1 calc R U
H13H H 0.0620 0.1294 0.3730 0.058 Uiso 1 1 calc R U
H13I H 0.1339 0.1249 0.3480 0.058 Uiso 1 1 calc R U
C14C C 0.1943(9) 0.5014(8) 0.4101(3) 0.034(3) Uani 1 1 d . .
H14G H 0.1688 0.4977 0.4328 0.051 Uiso 1 1 calc R U
H14H H 0.2252 0.5542 0.4107 0.051 Uiso 1 1 calc R U
H14I H 0.2342 0.4551 0.4104 0.051 Uiso 1 1 calc R U
C15C C 0.2774(6) 0.2415(6) 0.4313(3) 0.0153(18) Uani 1 1 d . .
C16C C 0.3228(8) 0.3020(7) 0.3798(3) 0.023(2) Uani 1 1 d . .
C17C C 0.4058(7) 0.2741(8) 0.3949(3) 0.030(2) Uani 1 1 d . .
H17C H 0.4493 0.2857 0.3813 0.035 Uiso 1 1 calc R U
C18C C 0.4267(7) 0.2300(7) 0.4292(3) 0.026(2) Uani 1 1 d . .
H18C H 0.4836 0.2115 0.4393 0.032 Uiso 1 1 calc R U
C19C C 0.3602(7) 0.2134(6) 0.4488(3) 0.021(2) Uani 1 1 d . .
C20C C 0.3732(8) 0.1685(7) 0.4849(3) 0.028(2) Uani 1 1 d . .
H20C H 0.4292 0.1503 0.4970 0.034 Uiso 1 1 calc R U
C21C C 0.3061(8) 0.1515(7) 0.5020(3) 0.028(2) Uani 1 1 d . .
H21C H 0.3158 0.1205 0.5254 0.033 Uiso 1 1 calc R U
C22C C 0.2219(7) 0.1803(6) 0.4848(3) 0.022(2) Uani 1 1 d . .
C23C C 0.1491(8) 0.1680(7) 0.5001(3) 0.027(2) Uani 1 1 d . .
H23C H 0.1543 0.1385 0.5238 0.033 Uiso 1 1 calc R U
C24C C 0.0705(8) 0.1983(7) 0.4813(4) 0.031(3) Uani 1 1 d . .
H24C H 0.0224 0.1911 0.4926 0.037 Uiso 1 1 calc R U
C25C C 0.0605(8) 0.2402(7) 0.4452(3) 0.026(2) Uani 1 1 d . .
C26C C 0.2076(7) 0.2248(6) 0.4486(3) 0.0172(19) Uani 1 1 d . .
C27C C 0.3016(8) 0.3483(9) 0.3424(3) 0.031(3) Uani 1 1 d . .
H27G H 0.2731 0.3107 0.3217 0.047 Uiso 1 1 calc R U
H27H H 0.3544 0.3698 0.3363 0.047 Uiso 1 1 calc R U
H27I H 0.2632 0.3947 0.3445 0.047 Uiso 1 1 calc R U
C28C C -0.0244(8) 0.2700(9) 0.4228(4) 0.040(3) Uani 1 1 d . .
H28G H -0.0279 0.3306 0.4254 0.059 Uiso 1 1 calc R U
H28H H -0.0702 0.2436 0.4329 0.059 Uiso 1 1 calc R U
H28I H -0.0309 0.2556 0.3954 0.059 Uiso 1 1 calc R U
Ni1D Ni 0.24972(9) 0.42514(9) 0.13247(4) 0.0222(3) Uani 1 1 d . .
N1D N 0.2170(5) 0.4484(6) 0.1821(2) 0.0214(18) Uani 1 1 d . .
N2D N 0.2342(5) 0.3127(5) 0.1451(3) 0.0229(19) Uani 1 1 d . U
N3D N 0.1887(6) 0.4850(6) 0.0864(3) 0.0237(19) Uani 1 1 d . .
N4D N 0.3533(5) 0.4564(5) 0.1141(2) 0.0184(17) Uani 1 1 d . U
C1D C 0.1988(7) 0.3785(7) 0.2006(3) 0.021(2) Uani 1 1 d . .
C2D C 0.2095(8) 0.5225(7) 0.1990(3) 0.027(2) Uani 1 1 d . .
C3D C 0.1848(8) 0.5256(7) 0.2351(3) 0.028(2) Uani 1 1 d . .
H3D H 0.1793 0.5783 0.2465 0.033 Uiso 1 1 calc R U
C4D C 0.1686(8) 0.4541(8) 0.2543(3) 0.032(3) Uani 1 1 d . .
H4D H 0.1543 0.4574 0.2789 0.038 Uiso 1 1 calc R U
C5D C 0.1738(7) 0.3777(8) 0.2368(3) 0.027(2) Uani 1 1 d . .
C6D C 0.1558(7) 0.3007(8) 0.2526(3) 0.029(2) Uani 1 1 d . .
H6D H 0.1387 0.3005 0.2766 0.035 Uiso 1 1 calc R U
C7D C 0.1622(7) 0.2268(9) 0.2345(3) 0.032(3) Uani 1 1 d . .
H7D H 0.1497 0.1762 0.2459 0.038 Uiso 1 1 calc R U
C8D C 0.1885(7) 0.2261(7) 0.1978(3) 0.023(2) Uani 1 1 d . .
C9D C 0.1932(8) 0.1547(8) 0.1764(4) 0.030(2) Uani 1 1 d . .
H9D H 0.1806 0.1018 0.1856 0.036 Uiso 1 1 calc R U
C10D C 0.2169(8) 0.1621(8) 0.1411(3) 0.028(2) Uani 1 1 d . .
H10D H 0.2194 0.1132 0.1262 0.033 Uiso 1 1 calc R U
C11D C 0.2373(7) 0.2386(7) 0.1265(3) 0.023(2) Uani 1 1 d . .
C12D C 0.2064(7) 0.3030(7) 0.1816(3) 0.022(2) Uani 1 1 d . .
C13D C 0.2251(10) 0.5987(8) 0.1766(4) 0.039(3) Uani 1 1 d . .
H13J H 0.2863 0.6027 0.1767 0.058 Uiso 1 1 calc R U
H13K H 0.2073 0.6484 0.1888 0.058 Uiso 1 1 calc R U
H13L H 0.1920 0.5944 0.1499 0.058 Uiso 1 1 calc R U
C14D C 0.2700(8) 0.2451(7) 0.0906(3) 0.028(2) Uani 1 1 d . .
H14J H 0.2315 0.2802 0.0718 0.043 Uiso 1 1 calc R U
H14K H 0.2729 0.1895 0.0796 0.043 Uiso 1 1 calc R U
H14L H 0.3275 0.2699 0.0967 0.043 Uiso 1 1 calc R U
C15D C 0.2400(7) 0.5166(6) 0.0650(3) 0.021(2) Uani 1 1 d . .
C16D C 0.1016(8) 0.4988(8) 0.0743(4) 0.034(3) Uani 1 1 d . .
C17D C 0.0708(9) 0.5421(8) 0.0403(4) 0.038(3) Uani 1 1 d . .
H17D H 0.0107 0.5501 0.0322 0.045 Uiso 1 1 calc R U
C18D C 0.1216(8) 0.5734(8) 0.0182(4) 0.037(3) Uani 1 1 d . .
H18D H 0.0977 0.6020 -0.0052 0.044 Uiso 1 1 calc R U
C19D C 0.2111(8) 0.5630(7) 0.0305(3) 0.031(3) Uani 1 1 d . .
C20D C 0.2738(9) 0.5933(8) 0.0108(3) 0.037(3) Uani 1 1 d . .
H20D H 0.2550 0.6238 -0.0125 0.044 Uiso 1 1 calc R U
C21D C 0.3598(9) 0.5805(8) 0.0242(4) 0.035(3) Uani 1 1 d . .
H21D H 0.3990 0.6019 0.0101 0.042 Uiso 1 1 calc R U
C22D C 0.3912(8) 0.5350(7) 0.0592(3) 0.027(2) Uani 1 1 d . .
C23D C 0.4769(8) 0.5192(8) 0.0752(4) 0.034(3) Uani 1 1 d . .
H23D H 0.5201 0.5387 0.0628 0.041 Uiso 1 1 calc R U
C24D C 0.4990(7) 0.4738(7) 0.1101(3) 0.026(2) Uani 1 1 d . .
H24D H 0.5575 0.4635 0.1218 0.032 Uiso 1 1 calc R U
C25D C 0.4350(7) 0.4443(7) 0.1273(3) 0.023(2) Uani 1 1 d . .
C26D C 0.3294(7) 0.5034(6) 0.0793(3) 0.021(2) Uani 1 1 d . .
C27D C 0.0467(8) 0.4657(9) 0.0996(5) 0.044(3) Uani 1 1 d . .
H27J H 0.0565 0.4058 0.1033 0.066 Uiso 1 1 calc R U
H27K H -0.0137 0.4758 0.0875 0.066 Uiso 1 1 calc R U
H27L H 0.0611 0.4938 0.1248 0.066 Uiso 1 1 calc R U
C28D C 0.4584(8) 0.3914(8) 0.1636(3) 0.028(2) Uani 1 1 d . .
H28J H 0.4626 0.4268 0.1865 0.042 Uiso 1 1 calc R U
H28K H 0.5137 0.3642 0.1646 0.042 Uiso 1 1 calc R U
H28L H 0.4141 0.3491 0.1631 0.042 Uiso 1 1 calc R U

loop_
_atom_site_aniso_label
_atom_site_aniso_U_11
_atom_site_aniso_U_22
_atom_site_aniso_U_33
_atom_site_aniso_U_23
_atom_site_aniso_U_13
_atom_site_aniso_U_12
Ni1A 0.0268(7) 0.0232(6) 0.0149(6) 0.0023(5) 0.0033(5) 0.0020(5)
N1A 0.012(4) 0.024(4) 0.031(5) -0.008(4) 0.001(3) 0.006(3)
N2A 0.023(5) 0.032(5) 0.018(4) 0.008(4) 0.005(4) -0.001(4)
N3A 0.025(4) 0.025(4) 0.017(4) 0.012(3) 0.013(3) 0.016(4)
N4A 0.023(4) 0.027(4) 0.015(4) 0.002(3) 0.001(3) 0.001(4)
C1A 0.021(5) 0.029(5) 0.017(5) 0.008(4) 0.003(4) -0.004(4)
C2A 0.025(5) 0.047(7) 0.007(4) 0.004(4) 0.003(4) 0.003(5)
C3A 0.033(6) 0.030(6) 0.027(6) 0.002(5) 0.014(5) -0.002(5)
C4A 0.032(6) 0.032(6) 0.032(6) -0.006(5) 0.014(5) 0.011(5)
C5A 0.022(5) 0.044(6) 0.012(5) 0.001(4) 0.005(4) 0.008(5)
C6A 0.034(6) 0.049(7) 0.017(5) -0.007(5) 0.006(5) 0.014(6)
C7A 0.035(7) 0.059(8) 0.016(5) -0.001(5) 0.012(5) 0.011(6)
C8A 0.015(5) 0.055(8) 0.024(6) 0.012(5) 0.000(4) 0.003(5)
C9A 0.022(6) 0.056(8) 0.033(7) 0.019(6) 0.010(5) -0.003(5)
C10A 0.027(6) 0.049(7) 0.031(6) 0.025(6) 0.013(5) -0.006(5)
C11A 0.037(7) 0.031(6) 0.022(6) 0.007(4) 0.011(5) -0.001(5)
C12A 0.012(5) 0.034(6) 0.021(5) 0.010(4) 0.000(4) 0.005(4)
C13A 0.061(9) 0.031(6) 0.019(5) 0.010(5) 0.021(5) 0.009(6)
C14A 0.038(7) 0.033(6) 0.027(6) 0.001(5) 0.003(5) 0.001(5)
C15A 0.024(5) 0.017(4) 0.015(4) 0.000(4) 0.002(4) 0.004(4)
C16A 0.029(6) 0.027(5) 0.012(5) -0.007(4) -0.003(4) 0.001(4)
C17A 0.029(6) 0.031(6) 0.032(6) -0.005(5) -0.001(5) 0.002(5)
C18A 0.027(6) 0.034(6) 0.043(7) -0.006(5) 0.015(5) 0.005(5)
C19A 0.035(6) 0.019(5) 0.016(5) 0.001(4) 0.011(4) 0.009(4)
C20A 0.045(7) 0.028(6) 0.020(5) -0.003(4) 0.009(5) 0.007(5)
C21A 0.051(8) 0.029(6) 0.014(5) -0.008(4) -0.003(5) -0.005(5)
C22A 0.038(6) 0.029(5) 0.011(5) -0.004(4) -0.002(4) -0.004(5)
C23A 0.048(8) 0.030(6) 0.021(5) -0.006(5) -0.016(5) -0.010(5)
C24A 0.033(6) 0.026(5) 0.028(6) 0.002(4) -0.006(5) -0.007(5)
C25A 0.035(6) 0.026(5) 0.024(5) 0.005(4) 0.000(5) -0.001(5)
C26A 0.023(5) 0.023(5) 0.010(4) 0.005(4) -0.006(4) 0.001(4)
C27A 0.034(6) 0.042(7) 0.015(5) -0.016(5) -0.002(4) 0.002(5)
C28A 0.021(6) 0.053(8) 0.036(7) -0.006(6) -0.004(5) -0.002(5)
Ni1B 0.0201(6) 0.0212(6) 0.0209(6) 0.0001(5) 0.0050(5) 0.0001(5)
N1B 0.031(5) 0.021(4) 0.026(5) -0.003(4) 0.021(4) 0.004(4)
N2B 0.012(4) 0.020(4) 0.014(4) 0.010(3) 0.001(3) -0.002(3)
N3B 0.036(5) 0.035(5) 0.014(4) 0.002(4) 0.014(4) -0.003(4)
N4B 0.013(4) 0.028(4) 0.019(4) 0.002(3) 0.004(3) 0.006(3)
C1B 0.034(6) 0.018(5) 0.014(5) 0.003(4) 0.002(4) -0.003(4)
C2B 0.040(7) 0.026(6) 0.041(7) 0.001(5) 0.026(6) 0.001(5)
C3B 0.067(10) 0.027(6) 0.056(9) 0.003(6) 0.052(8) 0.013(6)
C4B 0.060(9) 0.026(6) 0.037(7) -0.013(5) 0.026(6) -0.006(6)
C5B 0.051(7) 0.023(5) 0.019(5) 0.000(4) 0.013(5) 0.004(5)
C6B 0.067(9) 0.025(6) 0.015(5) -0.005(4) 0.004(6) -0.011(6)
C7B 0.041(7) 0.030(6) 0.019(5) 0.001(5) -0.003(5) -0.009(5)
C8B 0.032(6) 0.023(5) 0.012(5) 0.002(4) -0.002(4) -0.005(4)
C9B 0.021(5) 0.034(6) 0.020(5) 0.006(4) 0.001(4) -0.003(4)
C10B 0.023(5) 0.039(6) 0.025(6) 0.010(5) 0.008(4) 0.002(5)
C11B 0.043(6) 0.021(5) 0.010(4) 0.003(4) 0.012(4) 0.004(4)
C12B 0.027(5) 0.017(4) 0.012(4) 0.006(3) 0.007(4) -0.001(4)
C13B 0.046(8) 0.045(8) 0.048(8) -0.004(6) 0.029(7) 0.003(6)
C14B 0.019(5) 0.059(8) 0.015(5) -0.014(5) 0.005(4) -0.005(5)
C15B 0.022(5) 0.025(5) 0.019(5) 0.000(4) 0.007(4) -0.009(4)
C16B 0.020(5) 0.035(5) 0.005(4) 0.003(4) -0.001(4) 0.000(4)
C17B 0.032(6) 0.025(5) 0.023(5) 0.010(4) 0.003(4) -0.003(4)
C18B 0.029(6) 0.032(6) 0.023(5) -0.005(4) 0.005(4) -0.008(5)
C19B 0.022(5) 0.028(5) 0.017(5) -0.005(4) 0.002(4) -0.008(4)
C20B 0.024(5) 0.040(6) 0.009(4) 0.000(4) -0.004(4) -0.009(5)
C21B 0.020(5) 0.050(7) 0.016(5) 0.001(5) 0.004(4) -0.002(5)
C22B 0.016(5) 0.036(6) 0.025(5) 0.004(5) -0.001(4) 0.006(4)
C23B 0.020(6) 0.047(7) 0.037(7) 0.020(6) -0.001(5) 0.007(5)
C24B 0.030(6) 0.036(7) 0.044(7) 0.014(6) 0.012(5) 0.009(5)
C25B 0.020(5) 0.029(6) 0.044(7) 0.008(5) 0.006(5) 0.003(4)
C26B 0.017(5) 0.028(5) 0.020(5) 0.004(4) 0.009(4) 0.000(4)
C27B 0.049(7) 0.028(6) 0.024(5) 0.018(5) -0.009(5) 0.005(5)
C28B 0.034(7) 0.026(6) 0.073(11) 0.003(6) 0.010(7) -0.001(5)
Ni1C 0.0205(6) 0.0217(6) 0.0187(6) -0.0007(5) 0.0069(5) -0.0024(5)
N1C 0.028(5) 0.021(4) 0.025(5) -0.007(4) 0.012(4) -0.008(4)
N2C 0.022(4) 0.038(5) 0.010(4) 0.000(4) 0.002(3) -0.004(4)
N3C 0.010(4) 0.027(4) 0.023(4) -0.006(3) 0.007(3) -0.002(3)
N4C 0.026(5) 0.025(4) 0.018(4) 0.001(3) 0.012(3) -0.008(4)
C1C 0.020(5) 0.022(5) 0.025(5) -0.008(4) 0.012(4) 0.001(4)
C2C 0.032(6) 0.020(5) 0.042(7) -0.004(5) 0.006(5) -0.008(5)
C3C 0.032(7) 0.036(7) 0.052(8) -0.020(6) 0.009(6) -0.011(5)
C4C 0.026(6) 0.054(8) 0.023(6) -0.019(5) 0.004(5) -0.014(5)
C5C 0.024(6) 0.046(7) 0.029(6) -0.007(5) 0.007(5) -0.006(5)
C6C 0.026(6) 0.065(9) 0.018(5) -0.001(6) -0.003(5) 0.008(6)
C7C 0.025(6) 0.055(8) 0.006(4) -0.007(5) -0.001(4) 0.001(5)
C8C 0.022(5) 0.035(6) 0.015(5) 0.001(4) 0.009(4) 0.000(4)
C9C 0.031(6) 0.029(6) 0.025(5) 0.008(5) 0.009(5) 0.002(5)
C10C 0.057(8) 0.020(5) 0.022(5) -0.009(4) 0.006(5) -0.003(5)
C11C 0.025(5) 0.034(5) 0.011(4) -0.008(4) 0.007(4) -0.010(4)
C12C 0.025(5) 0.021(5) 0.020(5) 0.001(4) 0.012(4) -0.005(4)
C13C 0.038(7) 0.028(6) 0.046(8) -0.005(5) 0.002(6) -0.003(5)
C14C 0.044(7) 0.035(6) 0.018(5) -0.012(5) -0.005(5) -0.007(5)
C15C 0.020(5) 0.013(4) 0.011(4) 0.005(3) -0.001(3) 0.002(3)
C16C 0.038(6) 0.021(5) 0.011(4) 0.006(4) 0.006(4) 0.003(4)
C17C 0.019(5) 0.042(7) 0.029(6) -0.007(5) 0.007(4) -0.003(5)
C18C 0.019(5) 0.037(6) 0.020(5) -0.003(4) -0.001(4) 0.006(4)
C19C 0.028(5) 0.023(5) 0.009(4) 0.001(4) -0.002(4) 0.005(4)
C20C 0.026(6) 0.032(6) 0.021(5) 0.003(4) -0.006(4) 0.006(5)
C21C 0.045(7) 0.025(5) 0.011(4) 0.004(4) -0.001(4) 0.006(5)
C22C 0.032(6) 0.022(5) 0.007(4) -0.003(4) -0.007(4) -0.001(4)
C23C 0.039(7) 0.026(5) 0.017(5) 0.003(4) 0.007(5) -0.005(5)
C24C 0.035(6) 0.030(6) 0.033(6) 0.001(5) 0.018(5) -0.009(5)
C25C 0.034(6) 0.027(5) 0.023(5) -0.008(4) 0.018(5) -0.008(5)
C26C 0.027(5) 0.018(4) 0.010(4) -0.003(3) 0.009(4) -0.006(4)
C27C 0.026(6) 0.050(7) 0.018(5) 0.015(5) 0.004(4) 0.005(5)
C28C 0.030(7) 0.042(7) 0.053(9) -0.001(6) 0.022(6) 0.001(5)
Ni1D 0.0233(7) 0.0257(7) 0.0166(6) -0.0042(5) 0.0019(5) 0.0036(5)
N1D 0.019(4) 0.038(5) 0.006(3) -0.003(3) 0.000(3) 0.010(4)
N2D 0.012(4) 0.020(4) 0.030(4) -0.014(3) -0.011(3) 0.003(3)
N3D 0.022(4) 0.029(5) 0.016(4) -0.002(4) -0.004(3) 0.008(4)
N4D 0.021(4) 0.024(4) 0.011(3) -0.013(3) 0.007(3) -0.007(3)
C1D 0.023(5) 0.030(5) 0.008(4) -0.005(4) 0.001(4) 0.001(4)
C2D 0.031(6) 0.026(5) 0.024(5) -0.010(4) 0.007(5) 0.002(4)
C3D 0.031(6) 0.036(6) 0.015(5) -0.014(4) 0.004(4) 0.007(5)
C4D 0.031(6) 0.042(7) 0.023(6) -0.008(5) 0.010(5) 0.007(5)
C5D 0.017(5) 0.045(7) 0.019(5) -0.010(5) 0.003(4) -0.002(4)
C6D 0.021(5) 0.052(7) 0.017(5) 0.000(5) 0.011(4) -0.004(5)
C7D 0.024(6) 0.059(8) 0.014(5) 0.003(5) 0.006(4) -0.007(5)
C8D 0.025(5) 0.035(6) 0.009(4) -0.001(4) 0.005(4) -0.004(4)
C9D 0.027(6) 0.027(6) 0.036(7) 0.005(5) 0.009(5) -0.002(5)
C10D 0.030(6) 0.032(6) 0.020(5) -0.002(4) 0.002(4) 0.003(5)
C11D 0.019(5) 0.028(5) 0.019(5) -0.007(4) -0.004(4) 0.008(4)
C12D 0.024(5) 0.031(5) 0.011(4) -0.010(4) 0.000(4) 0.005(4)
C13D 0.047(8) 0.035(7) 0.035(7) -0.005(5) 0.010(6) 0.006(6)
C14D 0.048(7) 0.024(5) 0.019(5) -0.010(4) 0.019(5) 0.003(5)
C15D 0.026(5) 0.023(5) 0.012(4) -0.005(4) 0.000(4) 0.007(4)
C16D 0.035(6) 0.028(6) 0.033(6) -0.012(5) -0.004(5) 0.005(5)
C17D 0.031(6) 0.033(6) 0.043(7) -0.001(5) -0.005(6) 0.003(5)
C18D 0.036(7) 0.040(7) 0.027(6) 0.000(5) -0.010(5) 0.014(6)
C19D 0.040(7) 0.027(5) 0.019(5) -0.003(4) -0.011(5) -0.001(5)
C20D 0.052(8) 0.038(7) 0.015(5) -0.004(5) -0.005(5) -0.002(6)
C21D 0.052(8) 0.027(6) 0.028(6) 0.004(5) 0.011(6) -0.008(5)
C22D 0.038(6) 0.022(5) 0.018(5) -0.005(4) 0.003(5) -0.002(5)
C23D 0.035(7) 0.033(6) 0.041(7) 0.007(5) 0.022(6) 0.002(5)
C24D 0.020(5) 0.028(5) 0.029(6) -0.007(4) 0.001(4) -0.004(4)
C25D 0.020(5) 0.024(5) 0.021(5) -0.003(4) -0.003(4) 0.002(4)
C26D 0.034(6) 0.016(4) 0.009(4) -0.003(3) -0.003(4) 0.003(4)
C27D 0.023(6) 0.042(8) 0.067(10) -0.004(7) 0.007(6) -0.003(5)
C28D 0.028(6) 0.035(6) 0.018(5) 0.007(5) -0.002(4) 0.004(5)

loop_
_atom_type_symbol
_atom_type_description
_atom_type_scat_dispersion_real
_atom_type_scat_dispersion_imag
_atom_type_scat_source
C C 0.0033 0.0016 'International Tables Vol C Tables 4.2.6.8 and 6.1.1.4'
H H 0.0000 0.0000 'International Tables Vol C Tables 4.2.6.8 and 6.1.1.4'
N N 0.0061 0.0033 'International Tables Vol C Tables 4.2.6.8 and 6.1.1.4'
Ni Ni 0.3393 1.1124 'International Tables Vol C Tables 4.2.6.8 and 6.1.1.4'

loop_
_geom_angle_atom_site_label_1
_geom_angle_atom_site_label_2
_geom_angle_atom_site_label_3
_geom_angle
N1A Ni1A N4A 125.8(4)
N1A Ni1A N3A 118.6(4)
N4A Ni1A N3A 84.7(4)
N1A Ni1A N2A 82.8(4)
N4A Ni1A N2A 123.2(4)
N3A Ni1A N2A 127.1(4)
C2A N1A C1A 116.7(9)
C2A N1A Ni1A 131.5(8)
C1A N1A Ni1A 111.8(7)
C12A N2A C11A 118.1(9)
C12A N2A Ni1A 113.5(7)
C11A N2A Ni1A 128.5(8)
C16A N3A C15A 115.5(9)
C16A N3A Ni1A 133.4(8)
C15A N3A Ni1A 111.0(7)
C26A N4A C25A 117.2(9)
C26A N4A Ni1A 112.2(7)
C25A N4A Ni1A 130.6(8)
N1A C1A C12A 115.6(10)
N1A C1A C5A 123.4(9)
C12A C1A C5A 121.0(10)
N1A C2A C3A 121.8(10)
N1A C2A C13A 116.5(10)
C3A C2A C13A 121.5(10)
C4A C3A C2A 123.7(11)
C3A C4A C5A 116.0(10)
C4A C5A C1A 118.1(9)
C4A C5A C6A 123.7(11)
C1A C5A C6A 118.1(11)
C7A C6A C5A 120.9(11)
C6A C7A C8A 121.6(10)
C9A C8A C7A 125.2(11)
C9A C8A C12A 115.3(12)
C7A C8A C12A 119.5(11)
C10A C9A C8A 119.8(11)
C9A C10A C11A 122.2(11)
N2A C11A C10A 119.6(11)
N2A C11A C14A 118.9(10)
C10A C11A C14A 121.4(11)
N2A C12A C1A 116.2(10)
N2A C12A C8A 124.8(11)
C1A C12A C8A 118.8(11)
C19A C15A N3A 123.6(10)
C19A C15A C26A 121.8(10)
N3A C15A C26A 114.6(9)
N3A C16A C17A 124.0(10)
N3A C16A C27A 114.6(10)
C17A C16A C27A 121.3(10)
C16A C17A C18A 121.0(11)
C19A C18A C17A 118.5(11)
C18A C19A C15A 117.4(10)
C18A C19A C20A 124.4(11)
C15A C19A C20A 118.3(11)
C21A C20A C19A 121.1(11)
C20A C21A C22A 120.4(10)
C21A C22A C26A 120.3(11)
C21A C22A C23A 123.2(10)
C26A C22A C23A 116.5(11)
C24A C23A C22A 118.3(10)
C23A C24A C25A 121.7(12)
N4A C25A C24A 121.8(12)
N4A C25A C28A 116.7(10)
C24A C25A C28A 121.5(11)
N4A C26A C15A 117.5(9)
N4A C26A C22A 124.4(10)
C15A C26A C22A 118.1(10)
N3B Ni1B N1B 132.6(4)
N3B Ni1B N4B 83.0(4)
N1B Ni1B N4B 117.2(4)
N3B Ni1B N2B 117.4(4)
N1B Ni1B N2B 83.1(4)
N4B Ni1B N2B 130.5(3)
C2B N1B C1B 115.7(10)
C2B N1B Ni1B 129.6(9)
C1B N1B Ni1B 114.6(7)
C11B N2B C12B 116.2(9)
C11B N2B Ni1B 131.7(7)
C12B N2B Ni1B 112.0(7)
C16B N3B C15B 115.5(9)
C16B N3B Ni1B 131.1(8)
C15B N3B Ni1B 113.4(8)
C25B N4B C26B 117.3(9)
C25B N4B Ni1B 129.7(8)
C26B N4B Ni1B 113.0(7)
N1B C1B C5B 127.2(11)
N1B C1B C12B 114.0(9)
C5B C1B C12B 118.8(10)
N1B C2B C3B 120.4(13)
N1B C2B C13B 116.7(11)
C3B C2B C13B 122.9(12)
C4B C3B C2B 122.5(12)
C3B C4B C5B 119.4(11)
C6B C5B C1B 119.9(11)
C6B C5B C4B 125.5(11)
C1B C5B C4B 114.6(12)
C7B C6B C5B 122.5(11)
C6B C7B C8B 119.8(11)
C9B C8B C12B 117.7(10)
C9B C8B C7B 124.3(10)
C12B C8B C7B 118.0(10)
C10B C9B C8B 118.9(10)
C11B C10B C9B 120.2(10)
N2B C11B C10B 124.3(10)
N2B C11B C14B 116.3(10)
C10B C11B C14B 119.3(10)
N2B C12B C1B 116.2(9)
N2B C12B C8B 122.7(9)
C1B C12B C8B 121.1(9)
N3B C15B C26B 115.1(9)
N3B C15B C19B 123.7(10)
C26B C15B C19B 121.3(10)
N3B C16B C17B 122.8(9)
N3B C16B C27B 116.2(10)
C17B C16B C27B 121.0(10)
C18B C17B C16B 120.3(10)
C17B C18B C19B 119.0(11)
C18B C19B C15B 118.7(10)
C18B C19B C20B 123.8(10)
C15B C19B C20B 117.5(10)
C21B C20B C19B 120.8(10)
C20B C21B C22B 122.2(10)
C23B C22B C26B 116.2(11)
C23B C22B C21B 125.7(11)
C26B C22B C21B 118.1(10)
C24B C23B C22B 119.6(11)
C23B C24B C25B 122.0(12)
N4B C25B C24B 120.3(12)
N4B C25B C28B 116.4(11)
C24B C25B C28B 123.3(12)
N4B C26B C15B 115.4(9)
N4B C26B C22B 124.4(10)
C15B C26B C22B 120.1(10)
N3C Ni1C N2C 119.1(4)
N3C Ni1C N1C 129.1(4)
N2C Ni1C N1C 81.6(4)
N3C Ni1C N4C 84.5(4)
N2C Ni1C N4C 132.4(4)
N1C Ni1C N4C 116.6(4)
C2C N1C C1C 118.1(10)
C2C N1C Ni1C 129.2(9)
C1C N1C Ni1C 112.7(7)
C12C N2C C11C 116.1(9)
C12C N2C Ni1C 114.9(7)
C11C N2C Ni1C 129.0(7)
C16C N3C C15C 113.9(8)
C16C N3C Ni1C 133.9(8)
C15C N3C Ni1C 112.0(6)
C25C N4C C26C 117.7(9)
C25C N4C Ni1C 129.6(8)
C26C N4C Ni1C 112.6(6)
N1C C1C C12C 116.8(10)
N1C C1C C5C 123.1(10)
C12C C1C C5C 120.1(11)
N1C C2C C3C 122.0(12)
N1C C2C C13C 117.8(11)
C3C C2C C13C 120.2(11)
C4C C3C C2C 119.2(11)
C5C C4C C3C 121.0(11)
C4C C5C C1C 116.3(12)
C4C C5C C6C 126.2(12)
C1C C5C C6C 117.5(11)
C7C C6C C5C 122.3(11)
C6C C7C C8C 119.9(11)
C9C C8C C12C 119.0(10)
C9C C8C C7C 123.2(11)
C12C C8C C7C 117.9(11)
C10C C9C C8C 118.5(11)
C9C C10C C11C 120.2(10)
N2C C11C C10C 122.5(10)
N2C C11C C14C 117.6(10)
C10C C11C C14C 119.9(10)
N2C C12C C1C 114.1(10)
N2C C12C C8C 123.6(10)
C1C C12C C8C 122.3(10)
C19C C15C C26C 120.3(9)
C19C C15C N3C 124.9(9)
C26C C15C N3C 114.8(8)
N3C C16C C17C 124.3(10)
N3C C16C C27C 114.8(10)
C17C C16C C27C 120.8(10)
C18C C17C C16C 121.8(10)
C17C C18C C19C 117.8(10)
C15C C19C C18C 117.2(9)
C15C C19C C20C 119.2(10)
C18C C19C C20C 123.6(10)
C21C C20C C19C 121.2(10)
C20C C21C C22C 120.3(10)
C23C C22C C21C 125.2(10)
C23C C22C C26C 115.6(10)
C21C C22C C26C 119.2(10)
C24C C23C C22C 120.8(10)
C23C C24C C25C 120.8(11)
N4C C25C C24C 120.7(11)
N4C C25C C28C 116.8(10)
C24C C25C C28C 122.5(11)
N4C C26C C15C 115.9(8)
N4C C26C C22C 124.3(9)
C15C C26C C22C 119.7(10)
N2D Ni1D N3D 126.8(4)
N2D Ni1D N4D 119.0(4)
N3D Ni1D N4D 84.3(4)
N2D Ni1D N1D 84.1(4)
N3D Ni1D N1D 117.8(4)
N4D Ni1D N1D 130.7(4)
C2D N1D C1D 117.6(9)
C2D N1D Ni1D 128.9(8)
C1D N1D Ni1D 113.5(7)
C11D N2D C12D 112.5(9)
C11D N2D Ni1D 134.3(8)
C12D N2D Ni1D 113.0(7)
C15D N3D C16D 117.9(10)
C15D N3D Ni1D 113.8(7)
C16D N3D Ni1D 128.2(9)
C25D N4D C26D 116.4(9)
C25D N4D Ni1D 134.0(8)
C26D N4D Ni1D 109.7(7)
N1D C1D C12D 115.4(9)
N1D C1D C5D 125.0(10)
C12D C1D C5D 119.6(10)
N1D C2D C3D 120.0(11)
N1D C2D C13D 116.2(10)
C3D C2D C13D 123.7(10)
C4D C3D C2D 122.1(10)
C5D C4D C3D 118.4(10)
C4D C5D C6D 124.0(11)
C4D C5D C1D 116.8(11)
C6D C5D C1D 119.2(10)
C7D C6D C5D 122.2(10)
C6D C7D C8D 119.6(11)
C9D C8D C12D 117.4(9)
C9D C8D C7D 123.9(11)
C12D C8D C7D 118.6(10)
C8D C9D C10D 118.7(11)
C9D C10D C11D 122.6(11)
N2D C11D C10D 123.5(10)
N2D C11D C14D 114.2(10)
C10D C11D C14D 122.2(10)
C1D C12D C8D 120.8(9)
C1D C12D N2D 114.0(10)
C8D C12D N2D 125.2(9)
N3D C15D C19D 124.5(10)
N3D C15D C26D 116.0(9)
C19D C15D C26D 119.5(10)
N3D C16D C17D 119.3(13)
N3D C16D C27D 116.5(11)
C17D C16D C27D 124.1(12)
C18D C17D C16D 123.4(13)
C17D C18D C19D 118.6(12)
C18D C19D C15D 116.2(12)
C18D C19D C20D 125.7(11)
C15D C19D C20D 118.1(11)
C21D C20D C19D 122.8(11)
C20D C21D C22D 120.6(12)
C23D C22D C21D 124.9(12)
C23D C22D C26D 117.6(10)
C21D C22D C26D 117.5(11)
C22D C23D C24D 119.0(11)
C25D C24D C23D 119.8(11)
N4D C25D C24D 125.0(10)
N4D C25D C28D 115.2(10)
C24D C25D C28D 119.8(10)
C15D C26D N4D 116.2(10)
C15D C26D C22D 121.5(9)
N4D C26D C22D 122.4(10)

loop_
_geom_bond_atom_site_label_1
_geom_bond_atom_site_label_2
_geom_bond_distance
Ni1A N1A 1.952(9)
Ni1A N4A 1.961(9)
Ni1A N3A 1.966(8)
Ni1A N2A 1.986(9)
N1A C2A 1.328(15)
N1A C1A 1.408(14)
N2A C12A 1.327(15)
N2A C11A 1.353(14)
N3A C16A 1.300(14)
N3A C15A 1.422(13)
N4A C26A 1.354(14)
N4A C25A 1.359(15)
C1A C12A 1.409(15)
C1A C5A 1.420(16)
C2A C3A 1.391(17)
C2A C13A 1.501(14)
C3A C4A 1.390(16)
C4A C5A 1.418(17)
C5A C6A 1.455(15)
C6A C7A 1.34(2)
C7A C8A 1.421(19)
C8A C9A 1.402(18)
C8A C12A 1.434(16)
C9A C10A 1.33(2)
C10A C11A 1.417(16)
C11A C14A 1.482(17)
C15A C19A 1.398(14)
C15A C26A 1.425(14)
C16A C17A 1.379(17)
C16A C27A 1.512(14)
C17A C18A 1.387(17)
C18A C19A 1.385(17)
C19A C20A 1.442(15)
C20A C21A 1.372(18)
C21A C22A 1.418(18)
C22A C26A 1.428(14)
C22A C23A 1.432(17)
C23A C24A 1.37(2)
C24A C25A 1.402(16)
C25A C28A 1.485(18)
Ni1B N3B 1.939(10)
Ni1B N1B 1.948(9)
Ni1B N4B 1.956(9)
Ni1B N2B 1.973(8)
N1B C2B 1.378(14)
N1B C1B 1.387(15)
N2B C11B 1.335(13)
N2B C12B 1.400(13)
N3B C16B 1.361(14)
N3B C15B 1.384(14)
N4B C25B 1.367(14)
N4B C26B 1.375(14)
C1B C5B 1.411(15)
C1B C12B 1.416(15)
C2B C3B 1.399(19)
C2B C13B 1.52(2)
C3B C4B 1.39(2)
C4B C5B 1.415(18)
C5B C6B 1.410(19)
C6B C7B 1.34(2)
C7B C8B 1.461(15)
C8B C9B 1.395(16)
C8B C12B 1.418(15)
C9B C10B 1.391(16)
C10B C11B 1.370(16)
C11B C14B 1.508(14)
C15B C26B 1.404(15)
C15B C19B 1.408(14)
C16B C17B 1.424(16)
C16B C27B 1.516(14)
C17B C18B 1.355(16)
C18B C19B 1.395(16)
C19B C20B 1.457(14)
C20B C21B 1.342(17)
C21B C22B 1.425(17)
C22B C23B 1.400(17)
C22B C26B 1.422(15)
C23B C24B 1.37(2)
C24B C25B 1.402(18)
C25B C28B 1.515(19)
Ni1C N3C 1.926(8)
Ni1C N2C 1.952(10)
Ni1C N1C 1.959(10)
Ni1C N4C 1.959(9)
N1C C2C 1.353(14)
N1C C1C 1.370(15)
N2C C12C 1.359(13)
N2C C11C 1.380(14)
N3C C16C 1.341(14)
N3C C15C 1.426(12)
N4C C25C 1.368(13)
N4C C26C 1.370(14)
C1C C12C 1.383(15)
C1C C5C 1.438(16)
C2C C3C 1.399(18)
C2C C13C 1.513(18)
C3C C4C 1.39(2)
C4C C5C 1.385(18)
C5C C6C 1.439(19)
C6C C7C 1.35(2)
C7C C8C 1.466(14)
C8C C9C 1.399(17)
C8C C12C 1.404(15)
C9C C10C 1.372(17)
C10C C11C 1.403(17)
C11C C14C 1.513(15)
C15C C19C 1.408(14)
C15C C26C 1.414(13)
C16C C17C 1.391(16)
C16C C27C 1.491(14)
C17C C18C 1.381(17)
C18C C19C 1.420(16)
C19C C20C 1.441(14)
C20C C21C 1.373(18)
C21C C22C 1.426(16)
C22C C23C 1.403(16)
C22C C26C 1.443(13)
C23C C24C 1.375(18)
C24C C25C 1.421(16)
C25C C28C 1.492(18)
Ni1D N2D 1.891(9)
Ni1D N3D 1.957(9)
Ni1D N4D 1.974(8)
Ni1D N1D 1.977(8)
N1D C2D 1.351(14)
N1D C1D 1.364(14)
N2D C11D 1.366(13)
N2D C12D 1.467(14)
N3D C15D 1.334(15)
N3D C16D 1.382(15)
N4D C25D 1.302(13)
N4D C26D 1.424(13)
C1D C12D 1.407(14)
C1D C5D 1.423(15)
C2D C3D 1.421(15)
C2D C13D 1.508(18)
C3D C4D 1.390(18)
C4D C5D 1.388(16)
C5D C6D 1.413(17)
C6D C7D 1.364(19)
C7D C8D 1.453(14)
C8D C9D 1.387(16)
C8D C12D 1.418(16)
C9D C10D 1.389(16)
C10D C11D 1.401(16)
C11D C14D 1.482(15)
C15D C19D 1.420(15)
C15D C26D 1.423(15)
C16D C17D 1.383(18)
C16D C27D 1.49(2)
C17D C18D 1.35(2)
C18D C19D 1.411(18)
C19D C20D 1.428(19)
C20D C21D 1.37(2)
C21D C22D 1.432(16)
C22D C23D 1.384(18)
C22D C26D 1.433(16)
C23D C24D 1.412(17)
C24D C25D 1.385(16)
C25D C28D 1.516(15)

loop_
_geom_torsion_atom_site_label_1
_geom_torsion_atom_site_label_2
_geom_torsion_atom_site_label_3
_geom_torsion_atom_site_label_4
_geom_torsion
C2A N1A C1A C12A -179.7(9)
Ni1A N1A C1A C12A 0.8(11)
C2A N1A C1A C5A -1.0(15)
Ni1A N1A C1A C5A 179.6(8)
C1A N1A C2A C3A 3.8(16)
Ni1A N1A C2A C3A -176.8(9)
C1A N1A C2A C13A 179.4(10)
Ni1A N1A C2A C13A -1.3(16)
N1A C2A C3A C4A -5.4(19)
C13A C2A C3A C4A 179.3(12)
C2A C3A C4A C5A 3.4(19)
C3A C4A C5A C1A -0.5(17)
C3A C4A C5A C6A 178.4(11)
N1A C1A C5A C4A -0.6(16)
C12A C1A C5A C4A 178.1(11)
N1A C1A C5A C6A -179.6(10)
C12A C1A C5A C6A -0.9(16)
C4A C5A C6A C7A -176.9(12)
C1A C5A C6A C7A 2.1(18)
C5A C6A C7A C8A -0.9(19)
C6A C7A C8A C9A -179.3(13)
C6A C7A C8A C12A -1.4(18)
C7A C8A C9A C10A -179.3(12)
C12A C8A C9A C10A 2.7(17)
C8A C9A C10A C11A 1.6(19)
C12A N2A C11A C10A 3.3(17)
Ni1A N2A C11A C10A -176.4(9)
C12A N2A C11A C14A -178.8(11)
Ni1A N2A C11A C14A 1.5(17)
C9A C10A C11A N2A -5(2)
C9A C10A C11A C14A 177.3(12)
C11A N2A C12A C1A 176.4(10)
Ni1A N2A C12A C1A -3.8(12)
C11A N2A C12A C8A 1.2(16)
Ni1A N2A C12A C8A -179.0(8)
N1A C1A C12A N2A 2.0(14)
C5A C1A C12A N2A -176.8(10)
N1A C1A C12A C8A 177.5(9)
C5A C1A C12A C8A -1.3(15)
C9A C8A C12A N2A -4.3(17)
C7A C8A C12A N2A 177.5(11)
C9A C8A C12A C1A -179.4(10)
C7A C8A C12A C1A 2.5(16)
C16A N3A C15A C19A 2.8(15)
Ni1A N3A C15A C19A 179.2(8)
C16A N3A C15A C26A -176.9(9)
Ni1A N3A C15A C26A -0.5(11)
C15A N3A C16A C17A -1.8(16)
Ni1A N3A C16A C17A -177.3(9)
C15A N3A C16A C27A -179.8(9)
Ni1A N3A C16A C27A 4.7(16)
N3A C16A C17A C18A 1(2)
C27A C16A C17A C18A 178.8(12)
C16A C17A C18A C19A -0.7(19)
C17A C18A C19A C15A 1.6(17)
C17A C18A C19A C20A 179.6(11)
N3A C15A C19A C18A -2.7(16)
C26A C15A C19A C18A 177.0(10)
N3A C15A C19A C20A 179.1(9)
C26A C15A C19A C20A -1.1(15)
C18A C19A C20A C21A -178.4(12)
C15A C19A C20A C21A -0.4(17)
C19A C20A C21A C22A 1.7(18)
C20A C21A C22A C26A -1.6(18)
C20A C21A C22A C23A 179.5(12)
C21A C22A C23A C24A 178.8(12)
C26A C22A C23A C24A -0.2(17)
C22A C23A C24A C25A 2.9(18)
C26A N4A C25A C24A 2.6(16)
Ni1A N4A C25A C24A -175.6(8)
C26A N4A C25A C28A -176.7(11)
Ni1A N4A C25A C28A 5.0(16)
C23A C24A C25A N4A -4.3(18)
C23A C24A C25A C28A 175.0(12)
C25A N4A C26A C15A 179.7(10)
Ni1A N4A C26A C15A -1.7(12)
C25A N4A C26A C22A 0.2(16)
Ni1A N4A C26A C22A 178.8(8)
C19A C15A C26A N4A -178.2(10)
N3A C15A C26A N4A 1.5(13)
C19A C15A C26A C22A 1.3(15)
N3A C15A C26A C22A -179.0(9)
C21A C22A C26A N4A 179.6(11)
C23A C22A C26A N4A -1.4(16)
C21A C22A C26A C15A 0.1(16)
C23A C22A C26A C15A 179.1(10)
C2B N1B C1B C5B -0.7(16)
Ni1B N1B C1B C5B -178.5(9)
C2B N1B C1B C12B 177.8(9)
Ni1B N1B C1B C12B 0.1(11)
C1B N1B C2B C3B 2.2(16)
Ni1B N1B C2B C3B 179.5(9)
C1B N1B C2B C13B -178.0(10)
Ni1B N1B C2B C13B -0.6(16)
N1B C2B C3B C4B -1(2)
C13B C2B C3B C4B 178.9(13)
C2B C3B C4B C5B -1(2)
N1B C1B C5B C6B 179.4(10)
C12B C1B C5B C6B 0.9(16)
N1B C1B C5B C4B -1.7(17)
C12B C1B C5B C4B 179.8(10)
C3B C4B C5B C6B -178.5(12)
C3B C4B C5B C1B 2.6(17)
C1B C5B C6B C7B -0.2(18)
C4B C5B C6B C7B -179.0(13)
C5B C6B C7B C8B -0.8(18)
C6B C7B C8B C9B -177.9(11)
C6B C7B C8B C12B 1.1(16)
C12B C8B C9B C10B 1.3(16)
C7B C8B C9B C10B -179.7(11)
C8B C9B C10B C11B 0.4(17)
C12B N2B C11B C10B 0.0(15)
Ni1B N2B C11B C10B -175.6(8)
C12B N2B C11B C14B -178.8(9)
Ni1B N2B C11B C14B 5.6(14)
C9B C10B C11B N2B -1.1(17)
C9B C10B C11B C14B 177.6(11)
C11B N2B C12B C1B -179.3(9)
Ni1B N2B C12B C1B -2.8(10)
C11B N2B C12B C8B 1.8(13)
Ni1B N2B C12B C8B 178.3(7)
N1B C1B C12B N2B 1.8(13)
C5B C1B C12B N2B -179.5(9)
N1B C1B C12B C8B -179.3(9)
C5B C1B C12B C8B -0.6(15)
C9B C8B C12B N2B -2.5(15)
C7B C8B C12B N2B 178.4(9)
C9B C8B C12B C1B 178.7(10)
C7B C8B C12B C1B -0.4(15)
C16B N3B C15B C26B 179.2(9)
Ni1B N3B C15B C26B -1.8(11)
C16B N3B C15B C19B -1.6(15)
Ni1B N3B C15B C19B 177.4(8)
C15B N3B C16B C17B 2.1(15)
Ni1B N3B C16B C17B -176.6(8)
C15B N3B C16B C27B -178.0(10)
Ni1B N3B C16B C27B 3.2(15)
N3B C16B C17B C18B -1.2(17)
C27B C16B C17B C18B 179.0(11)
C16B C17B C18B C19B -0.4(17)
C17B C18B C19B C15B 0.9(17)
C17B C18B C19B C20B -178.5(11)
N3B C15B C19B C18B 0.1(16)
C26B C15B C19B C18B 179.3(10)
N3B C15B C19B C20B 179.5(10)
C26B C15B C19B C20B -1.3(15)
C18B C19B C20B C21B 178.1(11)
C15B C19B C20B C21B -1.3(16)
C19B C20B C21B C22B 2.6(17)
C20B C21B C22B C23B -179.6(12)
C20B C21B C22B C26B -1.3(17)
C26B C22B C23B C24B -1.0(18)
C21B C22B C23B C24B 177.3(12)
C22B C23B C24B C25B 4(2)
C26B N4B C25B C24B 3.4(16)
Ni1B N4B C25B C24B -176.6(8)
C26B N4B C25B C28B -176.4(11)
Ni1B N4B C25B C28B 3.6(16)
C23B C24B C25B N4B -5.6(19)
C23B C24B C25B C28B 174.2(13)
C25B N4B C26B C15B -178.5(10)
Ni1B N4B C26B C15B 1.6(11)
C25B N4B C26B C22B -0.2(15)
Ni1B N4B C26B C22B 179.8(8)
N3B C15B C26B N4B 0.2(13)
C19B C15B C26B N4B -179.1(10)
N3B C15B C26B C22B -178.2(9)
C19B C15B C26B C22B 2.6(15)
C23B C22B C26B N4B -1.0(16)
C21B C22B C26B N4B -179.5(10)
C23B C22B C26B C15B 177.2(10)
C21B C22B C26B C15B -1.3(16)
C2C N1C C1C C12C 179.7(10)
Ni1C N1C C1C C12C 1.2(12)
C2C N1C C1C C5C -1.1(16)
Ni1C N1C C1C C5C -179.6(8)
C1C N1C C2C C3C 3.7(18)
Ni1C N1C C2C C3C -178.1(9)
C1C N1C C2C C13C -178.0(11)
Ni1C N1C C2C C13C 0.2(17)
N1C C2C C3C C4C -6(2)
C13C C2C C3C C4C 176.0(12)
C2C C3C C4C C5C 5(2)
C3C C4C C5C C1C -2.8(18)
C3C C4C C5C C6C 178.9(13)
N1C C1C C5C C4C 0.7(17)
C12C C1C C5C C4C 179.8(10)
N1C C1C C5C C6C 179.2(10)
C12C C1C C5C C6C -1.7(16)
C4C C5C C6C C7C -179.6(13)
C1C C5C C6C C7C 2.0(18)
C5C C6C C7C C8C -1.8(19)
C6C C7C C8C C9C -178.9(11)
C6C C7C C8C C12C 1.1(16)
C12C C8C C9C C10C 1.0(16)
C7C C8C C9C C10C -178.9(11)
C8C C9C C10C C11C -0.8(18)
C12C N2C C11C C10C 2.8(15)
Ni1C N2C C11C C10C -179.0(9)
C12C N2C C11C C14C -177.3(10)
Ni1C N2C C11C C14C 0.9(15)
C9C C10C C11C N2C -1.1(18)
C9C C10C C11C C14C 178.9(11)
C11C N2C C12C C1C 178.9(9)
Ni1C N2C C12C C1C 0.4(11)
C11C N2C C12C C8C -2.6(15)
Ni1C N2C C12C C8C 178.9(8)
N1C C1C C12C N2C -1.1(13)
C5C C1C C12C N2C 179.7(9)
N1C C1C C12C C8C -179.6(10)
C5C C1C C12C C8C 1.2(15)
C9C C8C C12C N2C 0.7(16)
C7C C8C C12C N2C -179.3(9)
C9C C8C C12C C1C 179.2(10)
C7C C8C C12C C1C -0.8(15)
C16C N3C C15C C19C 1.2(14)
Ni1C N3C C15C C19C 177.6(8)
C16C N3C C15C C26C -179.1(9)
Ni1C N3C C15C C26C -2.7(10)
C15C N3C C16C C17C 0.7(15)
Ni1C N3C C16C C17C -174.6(9)
C15C N3C C16C C27C 178.3(9)
Ni1C N3C C16C C27C 3.1(15)
N3C C16C C17C C18C -1.5(18)
C27C C16C C17C C18C -179.0(11)
C16C C17C C18C C19C 0.2(18)
C26C C15C C19C C18C 178.0(9)
N3C C15C C19C C18C -2.4(15)
C26C C15C C19C C20C -0.9(15)
N3C C15C C19C C20C 178.8(9)
C17C C18C C19C C15C 1.5(16)
C17C C18C C19C C20C -179.7(11)
C15C C19C C20C C21C 1.1(17)
C18C C19C C20C C21C -177.7(11)
C19C C20C C21C C22C -1.7(17)
C20C C21C C22C C23C -178.7(11)
C20C C21C C22C C26C 2.1(16)
C21C C22C C23C C24C 180.0(11)
C26C C22C C23C C24C -0.8(15)
C22C C23C C24C C25C 2.2(17)
C26C N4C C25C C24C 2.7(15)
Ni1C N4C C25C C24C 179.9(8)
C26C N4C C25C C28C -177.2(10)
Ni1C N4C C25C C28C 0.0(15)
C23C C24C C25C N4C -3.2(17)
C23C C24C C25C C28C 176.7(11)
C25C N4C C26C C15C -179.9(9)
Ni1C N4C C26C C15C 2.5(11)
C25C N4C C26C C22C -1.4(15)
Ni1C N4C C26C C22C -179.0(8)
C19C C15C C26C N4C 179.9(9)
N3C C15C C26C N4C 0.2(12)
C19C C15C C26C C22C 1.3(14)
N3C C15C C26C C22C -178.4(8)
C23C C22C C26C N4C 0.4(15)
C21C C22C C26C N4C 179.7(10)
C23C C22C C26C C15C 178.8(9)
C21C C22C C26C C15C -1.9(14)
N3D Ni1D N2D C11D 55.2(11)
N4D Ni1D N2D C11D -50.6(10)
N1D Ni1D N2D C11D 175.6(10)
N3D Ni1D N2D C12D -119.3(7)
N4D Ni1D N2D C12D 135.0(6)
N1D Ni1D N2D C12D 1.2(7)
C2D N1D C1D C12D 179.2(10)
Ni1D N1D C1D C12D 0.1(12)
C2D N1D C1D C5D -1.1(16)
Ni1D N1D C1D C5D 179.8(9)
C1D N1D C2D C3D 1.1(16)
Ni1D N1D C2D C3D 180.0(8)
C1D N1D C2D C13D -176.6(11)
Ni1D N1D C2D C13D 2.3(15)
N1D C2D C3D C4D 0.6(18)
C13D C2D C3D C4D 178.1(12)
C2D C3D C4D C5D -2.4(18)
C3D C4D C5D C6D -177.6(11)
C3D C4D C5D C1D 2.3(17)
N1D C1D C5D C4D -0.7(17)
C12D C1D C5D C4D 179.1(10)
N1D C1D C5D C6D 179.3(10)
C12D C1D C5D C6D -1.0(16)
C4D C5D C6D C7D -179.5(12)
C1D C5D C6D C7D 0.5(17)
C5D C6D C7D C8D 0.1(17)
C6D C7D C8D C9D -177.0(11)
C6D C7D C8D C12D -0.2(16)
C12D C8D C9D C10D 1.4(17)
C7D C8D C9D C10D 178.3(11)
C8D C9D C10D C11D 0.9(18)
C12D N2D C11D C10D -0.7(14)
Ni1D N2D C11D C10D -175.1(8)
C12D N2D C11D C14D -176.5(9)
Ni1D N2D C11D C14D 9.0(14)
C9D C10D C11D N2D -1.2(18)
C9D C10D C11D C14D 174.3(11)
N1D C1D C12D C8D -179.4(10)
C5D C1D C12D C8D 0.9(16)
N1D C1D C12D N2D 0.9(13)
C5D C1D C12D N2D -178.9(9)
C9D C8D C12D C1D 176.8(11)
C7D C8D C12D C1D -0.3(16)
C9D C8D C12D N2D -3.5(16)
C7D C8D C12D N2D 179.4(10)
C11D N2D C12D C1D -177.2(9)
Ni1D N2D C12D C1D -1.5(11)
C11D N2D C12D C8D 3.1(14)
Ni1D N2D C12D C8D 178.8(9)
C16D N3D C15D C19D -0.5(16)
Ni1D N3D C15D C19D -179.5(8)
C16D N3D C15D C26D 177.8(9)
Ni1D N3D C15D C26D -1.2(12)
C15D N3D C16D C17D 2.0(16)
Ni1D N3D C16D C17D -179.2(9)
C15D N3D C16D C27D -177.6(11)
Ni1D N3D C16D C27D 1.3(15)
N3D C16D C17D C18D -1(2)
C27D C16D C17D C18D 178.3(13)
C16D C17D C18D C19D -1(2)
C17D C18D C19D C15D 2.5(18)
C17D C18D C19D C20D -179.0(12)
N3D C15D C19D C18D -1.8(17)
C26D C15D C19D C18D 180.0(10)
N3D C15D C19D C20D 179.6(10)
C26D C15D C19D C20D 1.4(16)
C18D C19D C20D C21D -179.4(13)
C15D C19D C20D C21D -1.0(18)
C19D C20D C21D C22D 0(2)
C20D C21D C22D C23D -179.5(12)
C20D C21D C22D C26D 0.4(17)
C21D C22D C23D C24D 179.6(11)
C26D C22D C23D C24D -0.3(17)
C22D C23D C24D C25D 1.4(18)
C26D N4D C25D C24D 0.3(15)
Ni1D N4D C25D C24D -178.4(8)
C26D N4D C25D C28D -177.8(9)
Ni1D N4D C25D C28D 3.5(15)
C23D C24D C25D N4D -1.4(17)
C23D C24D C25D C28D 176.6(11)
N3D C15D C26D N4D 1.5(13)
C19D C15D C26D N4D 179.9(9)
N3D C15D C26D C22D -179.4(9)
C19D C15D C26D C22D -1.0(15)
C25D N4D C26D C15D -179.9(9)
Ni1D N4D C26D C15D -1.0(10)
C25D N4D C26D C22D 0.9(14)
Ni1D N4D C26D C22D 179.9(8)
C23D C22D C26D C15D 180.0(10)
C21D C22D C26D C15D 0.1(15)
C23D C22D C26D N4D -0.9(15)
C21D C22D C26D N4D 179.2(9)
